data_2242819
loop_
_publ_author_name
'Anitha, Azhagan Ganapathi'
'Arunagiri, Chidambaram'
'Subashini, Annamalai'

_publ_section_title
;
 Synthesis, X-ray crystal structure, Hirshfeld surface analysis and DFT
 studies of
 (<i>E</i>)-<i>N</i>'-(2-bromobenzylidene)-4-methylbenzohydrazide
;
_journal_coeditor_code LH5887
_journal_issue 2
_journal_name_full 'Acta Crystallographica Section E'
_journal_page_first 109
_journal_page_last 114
_journal_paper_doi 10.1107/S2056989018017978
_journal_volume 75
_journal_year 2019
_chemical_formula_iupac 'C15 H13 Br N2 O'
_chemical_formula_moiety 'C15 H13 Br N2 O'
_chemical_formula_sum 'C15 H13 Br N2 O'
_chemical_formula_weight 317.18
_chemical_name_common
;
(<i>E</i>)-<i>N</i>'-(2-Bromobenzylidene)-4-methylbenzohydrazide
;
_chemical_name_systematic
;
(<i>E</i>)-4-Methyl-<i>N</i>'-(2-bromobenzylidene)benzohydrazide
;
_space_group_IT_number 33
_symmetry_cell_setting orthorhombic
_symmetry_space_group_name_Hall 'P 2c -2n'
_symmetry_space_group_name_H-M 'P n a 21'
_atom_sites_solution_hydrogens geom
_atom_sites_solution_primary direct
_atom_sites_solution_secondary difmap
_audit_creation_method SHELXL-97
_cell_angle_alpha 90.00
_cell_angle_beta 90.00
_cell_angle_gamma 90.00
_cell_formula_units_Z 4
_cell_length_a 9.6002(10)
_cell_length_b 11.5584(13)
_cell_length_c 12.5823(12)
_cell_measurement_reflns_used 6594
_cell_measurement_temperature 296(2)
_cell_measurement_theta_max 26.00
_cell_measurement_theta_min 2.39
_cell_volume 1396.2(3)
_computing_cell_refinement
;
APEX2 and SAINT (Bruker, 2004)
;
_computing_data_collection
;
APEX2 (Bruker, 2004)
;
_computing_data_reduction
;
SAINT and XPREP (Bruker, 2004)
;
_computing_molecular_graphics
;
ORTEP3 for Windows (Farrugia, 2012)
;
_computing_publication_material
;
SHELXL2014 (Sheldrick, 2015)
;
_computing_structure_refinement
;
SHELXL014 (Sheldrick, 2015)
;
_computing_structure_solution
;
SIR97 (Altomare <i>et al.</i>,  1999)
;
_diffrn_ambient_temperature 296(2)
_diffrn_measured_fraction_theta_full 1.000
_diffrn_measured_fraction_theta_max 1.000
_diffrn_measurement_device_type 'Bruker Kappa APEXII CCD'
_diffrn_measurement_method '\w and \f scan'
_diffrn_radiation_monochromator graphite
_diffrn_radiation_source 'fine-focus sealed tube'
_diffrn_radiation_type MoK\a
_diffrn_radiation_wavelength 0.71073
_diffrn_reflns_av_R_equivalents 0.0349
_diffrn_reflns_av_sigmaI/netI 0.0325
_diffrn_reflns_limit_h_max 11
_diffrn_reflns_limit_h_min -11
_diffrn_reflns_limit_k_max 14
_diffrn_reflns_limit_k_min -14
_diffrn_reflns_limit_l_max 15
_diffrn_reflns_limit_l_min -15
_diffrn_reflns_number 17816
_diffrn_reflns_theta_full 26.00
_diffrn_reflns_theta_max 26.00
_diffrn_reflns_theta_min 2.39
_exptl_absorpt_coefficient_mu 2.937
_exptl_absorpt_correction_T_max 0.5911
_exptl_absorpt_correction_T_min 0.4728
_exptl_absorpt_correction_type multi-scan
_exptl_absorpt_process_details
;
(SADABS; Bruker, 2004)
;
_exptl_crystal_colour brown
_exptl_crystal_density_diffrn 1.509
_exptl_crystal_density_method 'not measured'
_exptl_crystal_description block
_exptl_crystal_F_000 640
_exptl_crystal_size_max 0.30
_exptl_crystal_size_mid 0.25
_exptl_crystal_size_min 0.20
_refine_diff_density_max 0.424
_refine_diff_density_min -0.468
_refine_ls_extinction_method none
_refine_ls_goodness_of_fit_ref 1.095
_refine_ls_hydrogen_treatment mixed
_refine_ls_matrix_type full
_refine_ls_number_parameters 176
_refine_ls_number_reflns 2744
_refine_ls_number_restraints 2
_refine_ls_restrained_S_all 1.094
_refine_ls_R_factor_all 0.0763
_refine_ls_R_factor_gt 0.0365
_refine_ls_shift/su_max 0.000
_refine_ls_shift/su_mean 0.000
_refine_ls_structure_factor_coef Fsqd
_refine_ls_weighting_details 'calc w=1/[\s^2^(Fo^2^)+(0.0208P)^2^+2.2419P] where P=(Fo^2^+2Fc^2^)/3'
_refine_ls_weighting_scheme calc
_refine_ls_wR_factor_gt 0.0723
_refine_ls_wR_factor_ref 0.0974
_reflns_number_gt 1837
_reflns_number_total 2744
_reflns_threshold_expression >2sigma(I)
_cod_data_source_file lh5887sup1.cif
_cod_data_source_block I
_cod_database_code 2242819

loop_
_symmetry_equiv_pos_as_xyz
'x, y, z'
'-x, -y, z+1/2'
'x+1/2, -y+1/2, z'
'-x+1/2, y+1/2, z+1/2'

loop_
_atom_site_type_symbol
_atom_site_label
_atom_site_fract_x
_atom_site_fract_y
_atom_site_fract_z
_atom_site_U_iso_or_equiv
_atom_site_adp_type
_atom_site_calc_flag
_atom_site_refinement_flags
_atom_site_occupancy
_atom_site_symmetry_multiplicity
Br Br1 0.27412(5) 0.49846(5) 0.50267(12) 0.06555(18) Uani d . 1 1
O O1 0.7807(3) 0.1961(4) 0.2048(3) 0.0633(11) Uani d . 1 1
N N1 0.5643(4) 0.2641(4) 0.2337(3) 0.0430(10) Uani d D 1 1
N N2 0.5965(5) 0.2925(4) 0.3373(3) 0.0464(11) Uani d . 1 1
C C1 0.6174(5) 0.1750(4) 0.0649(3) 0.0390(10) Uani d . 1 1
C C2 0.6886(5) 0.0846(4) 0.0191(5) 0.0529(14) Uani d . 1 1
H H2 0.7632 0.0514 0.0551 0.064 Uiso calc R 1 1
C C3 0.6512(7) 0.0427(5) -0.0791(5) 0.0632(15) Uani d . 1 1
H H3 0.7000 -0.0193 -0.1080 0.076 Uiso calc R 1 1
C C4 0.5433(6) 0.0907(5) -0.1352(4) 0.0546(14) Uani d . 1 1
C C5 0.4721(6) 0.1827(5) -0.0902(4) 0.0526(13) Uani d . 1 1
H H5 0.3987 0.2165 -0.1271 0.063 Uiso calc R 1 1
C C6 0.5085(4) 0.2251(4) 0.0089(5) 0.0446(10) Uani d . 1 1
H H6 0.4599 0.2872 0.0378 0.054 Uiso calc R 1 1
C C7 0.4998(11) 0.0447(6) -0.2424(6) 0.0834(19) Uani d . 1 1
H H7C 0.4230 0.0894 -0.2689 0.125 Uiso calc R 1 1
H H7A 0.4723 -0.0348 -0.2356 0.125 Uiso calc R 1 1
H H7B 0.5766 0.0503 -0.2910 0.125 Uiso calc R 1 1
C C8 0.6621(5) 0.2130(4) 0.1724(4) 0.0429(11) Uani d . 1 1
C C9 0.4964(5) 0.3296(4) 0.3937(4) 0.0446(12) Uani d . 1 1
H H9 0.4093 0.3413 0.3632 0.053 Uiso calc R 1 1
C C10 0.5182(5) 0.3543(3) 0.5071(5) 0.0435(10) Uani d . 1 1
C C11 0.4290(6) 0.4236(4) 0.5651(4) 0.0530(13) Uani d . 1 1
C C12 0.4514(8) 0.4419(5) 0.6726(4) 0.0726(19) Uani d . 1 1
H H12 0.3908 0.4882 0.7115 0.087 Uiso calc R 1 1
C C13 0.5642(9) 0.3908(6) 0.7213(5) 0.082(2) Uani d . 1 1
H H13 0.5807 0.4039 0.7931 0.098 Uiso calc R 1 1
C C14 0.6504(9) 0.3224(6) 0.6660(5) 0.083(2) Uani d . 1 1
H H14 0.7239 0.2857 0.7004 0.100 Uiso calc R 1 1
C C15 0.6313(7) 0.3059(5) 0.5591(4) 0.0608(15) Uani d . 1 1
H H15 0.6951 0.2617 0.5210 0.073 Uiso calc R 1 1
H H1 0.480(3) 0.268(5) 0.217(4) 0.051(16) Uiso d D 1 1

loop_
_atom_site_aniso_label
_atom_site_aniso_U_11
_atom_site_aniso_U_22
_atom_site_aniso_U_33
_atom_site_aniso_U_12
_atom_site_aniso_U_13
_atom_site_aniso_U_23
Br1 0.0673(3) 0.0624(3) 0.0669(3) 0.0056(3) 0.0118(6) -0.0006(3)
O1 0.0301(18) 0.111(3) 0.049(2) 0.006(2) -0.0069(16) 0.001(2)
N1 0.033(2) 0.061(3) 0.035(2) -0.001(2) -0.0091(19) -0.003(2)
N2 0.045(3) 0.058(3) 0.035(2) 0.000(2) -0.009(2) -0.002(2)
C1 0.035(2) 0.049(3) 0.033(2) -0.004(2) 0.001(2) 0.003(2)
C2 0.046(3) 0.058(3) 0.055(4) 0.011(2) 0.003(3) 0.006(3)
C3 0.067(4) 0.059(3) 0.063(4) 0.002(3) 0.008(3) -0.008(3)
C4 0.061(3) 0.062(3) 0.041(3) -0.013(3) 0.005(3) -0.007(3)
C5 0.052(3) 0.066(3) 0.040(3) -0.001(3) -0.013(2) -0.001(3)
C6 0.038(2) 0.055(3) 0.041(2) 0.0026(19) -0.005(3) -0.003(3)
C7 0.097(4) 0.095(5) 0.058(3) -0.016(6) -0.009(3) -0.021(5)
C8 0.029(2) 0.059(3) 0.040(3) -0.003(2) 0.000(2) 0.008(2)
C9 0.049(3) 0.046(3) 0.039(3) -0.003(2) -0.013(2) -0.002(2)
C10 0.057(3) 0.041(2) 0.033(2) -0.008(2) -0.006(3) -0.002(3)
C11 0.070(4) 0.045(3) 0.043(3) -0.014(3) 0.000(3) -0.002(2)
C12 0.116(6) 0.059(4) 0.042(4) -0.021(4) 0.016(4) -0.006(3)
C13 0.152(7) 0.059(4) 0.034(3) -0.030(4) -0.021(4) -0.003(3)
C14 0.117(6) 0.082(5) 0.050(4) -0.001(5) -0.043(4) 0.002(4)
C15 0.075(4) 0.054(3) 0.053(3) -0.002(3) -0.020(3) 0.003(3)

loop_
_atom_type_symbol
_atom_type_description
_atom_type_scat_dispersion_real
_atom_type_scat_dispersion_imag
_atom_type_scat_source
C C 0.0033 0.0016 'International Tables Vol C Tables 4.2.6.8 and 6.1.1.4'
H H 0.0000 0.0000 'International Tables Vol C Tables 4.2.6.8 and 6.1.1.4'
N N 0.0061 0.0033 'International Tables Vol C Tables 4.2.6.8 and 6.1.1.4'
O O 0.0106 0.0060 'International Tables Vol C Tables 4.2.6.8 and 6.1.1.4'
Br Br -0.2901 2.4595 'International Tables Vol C Tables 4.2.6.8 and 6.1.1.4'

loop_
_geom_angle_atom_site_label_1
_geom_angle_atom_site_label_2
_geom_angle_atom_site_label_3
_geom_angle
C8 N1 N2 119.2(4)
C8 N1 H1 123(4)
N2 N1 H1 117(4)
C9 N2 N1 116.0(4)
C2 C1 C6 118.6(5)
C2 C1 C8 117.6(4)
C6 C1 C8 123.8(5)
C1 C2 C3 121.0(5)
C1 C2 H2 119.5
C3 C2 H2 119.5
C4 C3 C2 121.2(5)
C4 C3 H3 119.4
C2 C3 H3 119.4
C3 C4 C5 118.2(5)
C3 C4 C7 121.8(6)
C5 C4 C7 120.0(6)
C6 C5 C4 121.1(5)
C6 C5 H5 119.5
C4 C5 H5 119.5
C5 C6 C1 120.0(5)
C5 C6 H6 120.0
C1 C6 H6 120.0
C4 C7 H7C 109.5
C4 C7 H7A 109.5
H7C C7 H7A 109.5
C4 C7 H7B 109.5
H7C C7 H7B 109.5
H7A C7 H7B 109.5
O1 C8 N1 121.7(4)
O1 C8 C1 121.6(4)
N1 C8 C1 116.6(4)
N2 C9 C10 120.1(4)
N2 C9 H9 120.0
C10 C9 H9 120.0
C11 C10 C15 118.1(5)
C11 C10 C9 122.5(5)
C15 C10 C9 119.4(5)
C10 C11 C12 120.5(6)
C10 C11 Br1 122.2(4)
C12 C11 Br1 117.2(5)
C13 C12 C11 119.4(6)
C13 C12 H12 120.3
C11 C12 H12 120.3
C14 C13 C12 120.5(6)
C14 C13 H13 119.8
C12 C13 H13 119.8
C13 C14 C15 120.6(7)
C13 C14 H14 119.7
C15 C14 H14 119.7
C14 C15 C10 120.8(6)
C14 C15 H15 119.6
C10 C15 H15 119.6

loop_
_geom_bond_atom_site_label_1
_geom_bond_atom_site_label_2
_geom_bond_distance
Br1 C11 1.891(6)
O1 C8 1.225(6)
N1 C8 1.351(6)
N1 N2 1.379(5)
N1 H1 0.837(19)
N2 C9 1.270(6)
C1 C2 1.375(7)
C1 C6 1.389(6)
C1 C8 1.485(6)
C2 C3 1.375(8)
C2 H2 0.9300
C3 C4 1.371(8)
C3 H3 0.9300
C4 C5 1.386(7)
C4 C7 1.508(9)
C5 C6 1.384(8)
C5 H5 0.9300
C6 H6 0.9300
C7 H7C 0.9600
C7 H7A 0.9600
C7 H7B 0.9600
C9 C10 1.470(8)
C9 H9 0.9300
C10 C11 1.381(7)
C10 C15 1.386(7)
C11 C12 1.385(7)
C12 C13 1.378(10)
C12 H12 0.9300
C13 C14 1.340(10)
C13 H13 0.9300
C14 C15 1.370(8)
C14 H14 0.9300
C15 H15 0.9300

loop_
_geom_hbond_atom_site_label_D
_geom_hbond_atom_site_label_H
_geom_hbond_atom_site_label_A
_geom_hbond_site_symmetry_A
_geom_hbond_distance_DH
_geom_hbond_distance_HA
_geom_hbond_distance_DA
_geom_hbond_angle_DHA
N1 H1 O1 3_455 0.84(3) 1.96(3) 2.785(5) 167(5)
C9 H9 O1 3_455 0.93 2.38 3.166(6) 142

loop_
_geom_torsion_atom_site_label_1
_geom_torsion_atom_site_label_2
_geom_torsion_atom_site_label_3
_geom_torsion_atom_site_label_4
_geom_torsion
C8 N1 N2 C9 -173.3(5)
C6 C1 C2 C3 -1.5(7)
C8 C1 C2 C3 178.4(5)
C1 C2 C3 C4 1.0(8)
C2 C3 C4 C5 -0.2(8)
C2 C3 C4 C7 -179.2(6)
C3 C4 C5 C6 -0.1(8)
C7 C4 C5 C6 178.9(6)
C4 C5 C6 C1 -0.3(8)
C2 C1 C6 C5 1.1(7)
C8 C1 C6 C5 -178.8(5)
N2 N1 C8 O1 -3.5(7)
N2 N1 C8 C1 174.6(4)
C2 C1 C8 O1 24.6(7)
C6 C1 C8 O1 -155.5(5)
C2 C1 C8 N1 -153.6(5)
C6 C1 C8 N1 26.3(7)
N1 N2 C9 C10 175.7(4)
N2 C9 C10 C11 161.4(5)
N2 C9 C10 C15 -19.2(7)
C15 C10 C11 C12 -1.2(7)
C9 C10 C11 C12 178.2(5)
C15 C10 C11 Br1 178.1(4)
C9 C10 C11 Br1 -2.5(6)
C10 C11 C12 C13 0.4(8)
Br1 C11 C12 C13 -178.9(5)
C11 C12 C13 C14 -1.1(10)
C12 C13 C14 C15 2.8(11)
C13 C14 C15 C10 -3.6(10)
C11 C10 C15 C14 2.8(8)
C9 C10 C15 C14 -176.6(6)
